data_2015653
loop_
_publ_author_name
'Li, Qiao-Yun'
'Li, Hong-Xi'
'Tang, Xiao-Yan'
'Zhang Yong'
'Lang, Jian-Ping'

_publ_section_title
;Bis[bis(3,5-dimethylpyrazol-1-yl)methane]bis(isothiocyanato)cadmium(II) and
 <i>catena</i>-poly[[di-\m-dicyanamidato-bis{[bis(3,5-dimethylpyrazol-1yl)methane]cadmium(II)}]-di-\m-dicyanamidato]
;
_journal_coeditor_code OB3022
_journal_issue 11
_journal_name_full 'Acta Crystallographica Section C'
_journal_page_first m527
_journal_page_last m530
_journal_paper_doi 10.1107/S0108270106039072
_journal_volume 62
_journal_year 2006
_chemical_formula_iupac '[Cd (N C S)2 (C11 H16 N4)2]'
_chemical_formula_moiety 'C24 H32 Cd N10 S2'
_chemical_formula_sum 'C24 H32 Cd N10 S2'
_chemical_formula_weight 637.15
_chemical_name_systematic
;
bis[bis(3,5-dimethylpyrazol-1-yl)methane]bis(isothiocyanato)cadmium(II)
;
_space_group_IT_number 14
_symmetry_cell_setting monoclinic
_symmetry_space_group_name_Hall '-P 2ybc'
_symmetry_space_group_name_H-M 'P 1 21/c 1'
_atom_sites_solution_hydrogens geom
_atom_sites_solution_primary direct
_atom_sites_solution_secondary difmap
_audit_creation_method SHELXL-97
_cell_angle_alpha 90.00
_cell_angle_beta 114.33(3)
_cell_angle_gamma 90.00
_cell_formula_units_Z 2
_cell_length_a 10.117(2)
_cell_length_b 15.951(3)
_cell_length_c 9.858(2)
_cell_measurement_reflns_used 5516
_cell_measurement_temperature 193(2)
_cell_measurement_theta_max 25.3
_cell_measurement_theta_min 3.4
_cell_volume 1449.6(6)
_computing_cell_refinement CrystalClear
_computing_data_collection 'CrystalClear (Rigaku/MSC, 2001)'
_computing_data_reduction 'CrystalStructure (Rigaku/MSC, 2004)'
_computing_molecular_graphics 'ORTEP-II (Johnson, 1976)'
_computing_publication_material SHELXL97
_computing_structure_refinement 'SHELXL97 (Sheldrick, 1997)'
_computing_structure_solution 'SHELXS97 (Sheldrick, 1997)'
_diffrn_ambient_temperature 193(2)
_diffrn_detector_area_resol_mean 7.31
_diffrn_measured_fraction_theta_full 0.998
_diffrn_measured_fraction_theta_max 0.998
_diffrn_measurement_device_type 'Rigaku Mercury'
_diffrn_measurement_method \w
_diffrn_radiation_monochromator graphite
_diffrn_radiation_source 'fine-focus sealed tube'
_diffrn_radiation_type MoK\a
_diffrn_radiation_wavelength 0.71073
_diffrn_reflns_av_R_equivalents 0.0265
_diffrn_reflns_av_sigmaI/netI 0.0191
_diffrn_reflns_limit_h_max 11
_diffrn_reflns_limit_h_min -12
_diffrn_reflns_limit_k_max 19
_diffrn_reflns_limit_k_min -19
_diffrn_reflns_limit_l_max 11
_diffrn_reflns_limit_l_min -11
_diffrn_reflns_number 14037
_diffrn_reflns_theta_full 25.35
_diffrn_reflns_theta_max 25.35
_diffrn_reflns_theta_min 3.38
_diffrn_standards_decay_% 0
_diffrn_standards_interval_count 0
_diffrn_standards_interval_time 0
_diffrn_standards_number 0
_exptl_absorpt_coefficient_mu 0.929
_exptl_absorpt_correction_T_max 0.9047
_exptl_absorpt_correction_T_min 0.7075
_exptl_absorpt_correction_type multi-scan
_exptl_absorpt_process_details '(Jacobson, 1998)'
_exptl_crystal_colour colorless
_exptl_crystal_density_diffrn 1.460
_exptl_crystal_density_method 'not measured'
_exptl_crystal_description block
_exptl_crystal_F_000 652
_exptl_crystal_size_max 0.40
_exptl_crystal_size_mid 0.30
_exptl_crystal_size_min 0.11
_refine_diff_density_max 0.396
_refine_diff_density_min -0.258
_refine_ls_extinction_method none
_refine_ls_goodness_of_fit_ref 1.202
_refine_ls_hydrogen_treatment constr
_refine_ls_matrix_type full
_refine_ls_number_parameters 173
_refine_ls_number_reflns 2645
_refine_ls_number_restraints 0
_refine_ls_restrained_S_all 1.202
_refine_ls_R_factor_all 0.0335
_refine_ls_R_factor_gt 0.0309
_refine_ls_shift/su_max 0.001
_refine_ls_shift/su_mean 0.000
_refine_ls_structure_factor_coef Fsqd
_refine_ls_weighting_details 'calc w=1/[\s^2^(Fo^2^)+(0.0196P)^2^+1.3298P] where P=(Fo^2^+2Fc^2^)/3'
_refine_ls_weighting_scheme calc
_refine_ls_wR_factor_gt 0.0644
_refine_ls_wR_factor_ref 0.0654
_reflns_number_gt 2513
_reflns_number_total 2645
_reflns_threshold_expression >2\s(I)
_cod_data_source_file ob3022.cif
_cod_data_source_block I
_cod_original_sg_symbol_H-M 'P 21/c '
_cod_database_code 2015653
_cod_database_fobs_code 2015653

loop_
_symmetry_equiv_pos_as_xyz
'x, y, z'
'-x, y+1/2, -z+1/2'
'-x, -y, -z'
'x, -y-1/2, z-1/2'

loop_
_atom_site_type_symbol
_atom_site_label
_atom_site_fract_x
_atom_site_fract_y
_atom_site_fract_z
_atom_site_U_iso_or_equiv
_atom_site_adp_type
_atom_site_calc_flag
_atom_site_refinement_flags
_atom_site_occupancy
Cd Cd1 0.0000 0.0000 0.5000 0.02712(9) Uani d S 1
S S1 0.37273(9) -0.20504(5) 0.82845(10) 0.0529(2) Uani d . 1
N N1 0.0427(2) 0.07177(14) 0.7287(2) 0.0306(5) Uani d . 1
N N2 -0.0706(2) 0.09171(14) 0.7654(2) 0.0293(5) Uani d . 1
N N3 -0.2642(2) 0.00076(13) 0.6173(2) 0.0277(5) Uani d . 1
N N4 -0.2004(2) -0.04901(13) 0.5477(2) 0.0302(5) Uani d . 1
N N5 0.1395(3) -0.10914(15) 0.6395(2) 0.0380(5) Uani d . 1
C C1 0.3078(3) 0.0587(2) 0.8613(3) 0.0453(7) Uani d . 1
H H1A 0.3377 0.0018 0.8986 0.068 Uiso calc R 1
H H1B 0.3776 0.0991 0.9275 0.068 Uiso calc R 1
H H1C 0.3045 0.0639 0.7609 0.068 Uiso calc R 1
C C2 0.1609(3) 0.07610(16) 0.8565(3) 0.0318(6) Uani d . 1
C C3 0.1232(3) 0.09865(17) 0.9733(3) 0.0335(6) Uani d . 1
H H3 0.1877 0.1059 1.0748 0.040 Uiso calc R 1
C C4 -0.0240(3) 0.10814(16) 0.9133(3) 0.0311(6) Uani d . 1
C C5 -0.1213(3) 0.1349(2) 0.9854(3) 0.0428(7) Uani d . 1
H H5A -0.1801 0.1827 0.9312 0.064 Uiso calc R 1
H H5B -0.0625 0.1511 1.0888 0.064 Uiso calc R 1
H H5C -0.1853 0.0883 0.9835 0.064 Uiso calc R 1
C C6 -0.2172(3) 0.08672(16) 0.6512(3) 0.0290(6) Uani d . 1
H H6A -0.2837 0.1167 0.6852 0.035 Uiso calc R 1
H H6B -0.2216 0.1147 0.5598 0.035 Uiso calc R 1
C C7 -0.4460(3) -0.0046(2) 0.7288(3) 0.0441(7) Uani d . 1
H H7A -0.3802 0.0135 0.8291 0.066 Uiso calc R 1
H H7B -0.5148 -0.0458 0.7358 0.066 Uiso calc R 1
H H7C -0.4994 0.0440 0.6715 0.066 Uiso calc R 1
C C8 -0.3603(3) -0.04322(19) 0.6530(3) 0.0337(6) Uani d . 1
C C9 -0.3596(3) -0.12325(19) 0.6040(3) 0.0393(7) Uani d . 1
H H9 -0.4166 -0.1689 0.6114 0.047 Uiso calc R 1
C C10 -0.2585(3) -0.12513(17) 0.5405(3) 0.0366(6) Uani d . 1
C C11 -0.2144(4) -0.19712(19) 0.4732(4) 0.0580(9) Uani d . 1
H H11A -0.1546 -0.1769 0.4231 0.087 Uiso calc R 1
H H11B -0.3010 -0.2249 0.4007 0.087 Uiso calc R 1
H H11C -0.1584 -0.2370 0.5515 0.087 Uiso calc R 1
C C12 0.2358(3) -0.14886(17) 0.7182(3) 0.0320(6) Uani d . 1

loop_
_atom_site_aniso_label
_atom_site_aniso_U_11
_atom_site_aniso_U_22
_atom_site_aniso_U_33
_atom_site_aniso_U_12
_atom_site_aniso_U_13
_atom_site_aniso_U_23
Cd1 0.02349(14) 0.03236(15) 0.02562(15) 0.00391(11) 0.01022(11) -0.00172(11)
S1 0.0385(4) 0.0419(4) 0.0590(5) 0.0048(3) 0.0008(4) 0.0111(4)
N1 0.0261(11) 0.0378(12) 0.0293(12) 0.0019(9) 0.0128(9) -0.0055(9)
N2 0.0304(11) 0.0341(12) 0.0260(11) 0.0026(9) 0.0142(9) -0.0043(9)
N3 0.0220(10) 0.0337(11) 0.0280(11) 0.0040(9) 0.0111(9) -0.0005(9)
N4 0.0256(11) 0.0308(12) 0.0357(12) 0.0022(9) 0.0141(10) -0.0023(9)
N5 0.0375(13) 0.0457(14) 0.0316(12) 0.0128(11) 0.0151(11) 0.0046(11)
C1 0.0302(15) 0.064(2) 0.0359(16) -0.0012(14) 0.0083(13) -0.0066(15)
C2 0.0325(14) 0.0314(14) 0.0294(14) -0.0010(11) 0.0108(12) -0.0037(11)
C3 0.0392(15) 0.0338(14) 0.0245(13) -0.0026(12) 0.0102(12) -0.0028(11)
C4 0.0435(15) 0.0270(13) 0.0267(13) 0.0005(11) 0.0183(12) -0.0025(10)
C5 0.0529(18) 0.0477(18) 0.0348(15) 0.0042(14) 0.0251(14) -0.0051(13)
C6 0.0285(13) 0.0331(14) 0.0279(13) 0.0091(11) 0.0143(11) 0.0020(11)
C7 0.0286(14) 0.072(2) 0.0357(16) 0.0039(14) 0.0170(13) 0.0070(15)
C8 0.0209(12) 0.0530(18) 0.0252(13) -0.0003(12) 0.0075(11) 0.0076(12)
C9 0.0312(14) 0.0443(17) 0.0399(16) -0.0064(12) 0.0123(13) 0.0094(13)
C10 0.0330(14) 0.0334(15) 0.0388(15) 0.0007(12) 0.0100(12) 0.0026(12)
C11 0.061(2) 0.0298(16) 0.081(3) -0.0028(15) 0.0275(19) -0.0090(16)
C12 0.0357(15) 0.0352(15) 0.0292(14) -0.0027(12) 0.0175(12) -0.0006(11)

loop_
_atom_type_symbol
_atom_type_description
_atom_type_scat_dispersion_real
_atom_type_scat_dispersion_imag
_atom_type_scat_source
C C 0.0033 0.0016 'International Tables Vol C Tables 4.2.6.8 and 6.1.1.4'
H H 0.0000 0.0000 'International Tables Vol C Tables 4.2.6.8 and 6.1.1.4'
N N 0.0061 0.0033 'International Tables Vol C Tables 4.2.6.8 and 6.1.1.4'
S S 0.1246 0.1234 'International Tables Vol C Tables 4.2.6.8 and 6.1.1.4'
Cd Cd -0.8075 1.2024 'International Tables Vol C Tables 4.2.6.8 and 6.1.1.4'

loop_
_geom_angle_atom_site_label_1
_geom_angle_atom_site_label_2
_geom_angle_atom_site_label_3
_geom_angle_site_symmetry_1
_geom_angle_site_symmetry_3
_geom_angle
_geom_angle_publ_flag
N5 Cd1 N5 . 3_556 180.0 ?
N5 Cd1 N4 . 3_556 90.24(8) no
N5 Cd1 N4 3_556 3_556 89.76(8) no
N5 Cd1 N4 . . 89.76(8) yes
N5 Cd1 N4 3_556 . 90.24(8) no
N4 Cd1 N4 3_556 . 180.0 no
N5 Cd1 N1 . . 88.32(8) yes
N5 Cd1 N1 3_556 . 91.68(8) no
N4 Cd1 N1 3_556 . 100.91(7) no
N4 Cd1 N1 . . 79.09(7) yes
N5 Cd1 N1 . 3_556 91.68(8) no
N5 Cd1 N1 3_556 3_556 88.32(8) no
N4 Cd1 N1 3_556 3_556 79.09(7) no
N4 Cd1 N1 . 3_556 100.91(7) no
N1 Cd1 N1 . 3_556 180.0 no
C2 N1 N2 . . 105.0(2) no
C2 N1 Cd1 . . 130.92(17) no
N2 N1 Cd1 . . 120.68(15) no
C4 N2 N1 . . 111.6(2) no
C4 N2 C6 . . 129.5(2) no
N1 N2 C6 . . 118.70(19) no
C8 N3 N4 . . 111.4(2) no
C8 N3 C6 . . 129.3(2) no
N4 N3 C6 . . 119.1(2) no
C10 N4 N3 . . 105.3(2) no
C10 N4 Cd1 . . 132.49(18) no
N3 N4 Cd1 . . 121.36(15) no
C12 N5 Cd1 . . 163.0(2) no
C2 C1 H1A . . 109.5 no
C2 C1 H1B . . 109.5 no
H1A C1 H1B . . 109.5 no
C2 C1 H1C . . 109.5 no
H1A C1 H1C . . 109.5 no
H1B C1 H1C . . 109.5 no
N1 C2 C3 . . 110.3(2) no
N1 C2 C1 . . 120.9(2) no
C3 C2 C1 . . 128.8(2) no
C4 C3 C2 . . 106.9(2) no
C4 C3 H3 . . 126.6 no
C2 C3 H3 . . 126.6 no
N2 C4 C3 . . 106.1(2) no
N2 C4 C5 . . 124.0(2) no
C3 C4 C5 . . 129.8(2) no
C4 C5 H5A . . 109.5 no
C4 C5 H5B . . 109.5 no
H5A C5 H5B . . 109.5 no
C4 C5 H5C . . 109.5 no
H5A C5 H5C . . 109.5 no
H5B C5 H5C . . 109.5 no
N3 C6 N2 . . 111.5(2) no
N3 C6 H6A . . 109.3 no
N2 C6 H6A . . 109.3 no
N3 C6 H6B . . 109.3 no
N2 C6 H6B . . 109.3 no
H6A C6 H6B . . 108.0 no
C8 C7 H7A . . 109.5 no
C8 C7 H7B . . 109.5 no
H7A C7 H7B . . 109.5 no
C8 C7 H7C . . 109.5 no
H7A C7 H7C . . 109.5 no
H7B C7 H7C . . 109.5 no
N3 C8 C9 . . 106.4(2) no
N3 C8 C7 . . 122.9(3) no
C9 C8 C7 . . 130.7(3) no
C8 C9 C10 . . 106.8(2) no
C8 C9 H9 . . 126.6 no
C10 C9 H9 . . 126.6 no
N4 C10 C9 . . 110.0(2) no
N4 C10 C11 . . 121.3(3) no
C9 C10 C11 . . 128.7(3) no
C10 C11 H11A . . 109.5 no
C10 C11 H11B . . 109.5 no
H11A C11 H11B . . 109.5 no
C10 C11 H11C . . 109.5 no
H11A C11 H11C . . 109.5 no
H11B C11 H11C . . 109.5 no
N5 C12 S1 . . 179.5(3) no

loop_
_geom_bond_atom_site_label_1
_geom_bond_atom_site_label_2
_geom_bond_site_symmetry_2
_geom_bond_distance
_geom_bond_publ_flag
Cd1 N5 . 2.305(2) yes
Cd1 N5 3_556 2.305(2) ?
Cd1 N4 3_556 2.393(2) ?
Cd1 N4 . 2.393(2) yes
Cd1 N1 . 2.404(2) yes
Cd1 N1 3_556 2.404(2) ?
S1 C12 . 1.632(3) no
N1 C2 . 1.334(3) no
N1 N2 . 1.374(3) no
N2 C4 . 1.360(3) no
N2 C6 . 1.448(3) no
N3 C8 . 1.357(3) no
N3 N4 . 1.372(3) no
N3 C6 . 1.445(3) no
N4 C10 . 1.338(3) no
N5 C12 . 1.153(3) no
C1 C2 . 1.493(4) no
C1 H1A . 0.9800 no
C1 H1B . 0.9800 no
C1 H1C . 0.9800 no
C2 C3 . 1.401(4) no
C3 C4 . 1.365(4) no
C3 H3 . 0.9500 no
C4 C5 . 1.495(4) no
C5 H5A . 0.9800 no
C5 H5B . 0.9800 no
C5 H5C . 0.9800 no
C6 H6A . 0.9900 no
C6 H6B . 0.9900 no
C7 C8 . 1.492(4) no
C7 H7A . 0.9800 no
C7 H7B . 0.9800 no
C7 H7C . 0.9800 no
C8 C9 . 1.366(4) no
C9 C10 . 1.401(4) no
C9 H9 . 0.9500 no
C10 C11 . 1.484(4) no
C11 H11A . 0.9800 no
C11 H11B . 0.9800 no
C11 H11C . 0.9800 no

loop_
_geom_hbond_atom_site_label_D
_geom_hbond_atom_site_label_H
_geom_hbond_atom_site_label_A
_geom_hbond_site_symmetry_A
_geom_hbond_distance_DH
_geom_hbond_distance_HA
_geom_hbond_distance_DA
_geom_hbond_angle_DHA
C6 H6B N5 3_556 0.99 2.43 3.288(3) 144.8
